data_4500415
loop_
_publ_author_name
'Collas, Alain'
'Bagrowska, Izabela'
'Aleksandrzak, Krzysztof'
'Zeller, Matthias'
'Blockhuys, Frank'

_publ_section_title
;
 Competition between Methoxy-Based and Pyrazine-Based Synthons in
 Methoxy-Substituted Distyrylpyrazines
;
_journal_issue 4
_journal_name_full 'Crystal Growth &amp; Design'
_journal_page_first 1299
_journal_paper_doi 10.1021/cg101523f
_journal_volume 11
_journal_year 2011
_chemical_formula_moiety 'C24 H24 N2 O4'
_chemical_formula_sum 'C24 H24 N2 O4'
_chemical_formula_weight 404.45
_chemical_name_systematic
;
 ?
;
_space_group_IT_number 14
_symmetry_cell_setting monoclinic
_symmetry_space_group_name_Hall '-P 2ybc'
_symmetry_space_group_name_H-M 'P 1 21/c 1'
_atom_sites_solution_hydrogens geom
_atom_sites_solution_primary direct
_atom_sites_solution_secondary difmap
_audit_creation_method SHELXL-97
_cell_angle_alpha 90.00
_cell_angle_beta 90.938(5)
_cell_angle_gamma 90.00
_cell_formula_units_Z 2
_cell_length_a 14.118(3)
_cell_length_b 9.424(2)
_cell_length_c 7.8733(18)
_cell_measurement_reflns_used 845
_cell_measurement_temperature 296(2)
_cell_measurement_theta_max 22.0944
_cell_measurement_theta_min 2.5978
_cell_volume 1047.4(4)
_computing_cell_refinement 'Apex2 v2008.2-4'
_computing_data_collection 'Apex2 v2008.2-4 (Bruker, 2008)'
_computing_data_reduction 'Apex2 v2008.2-4'
_computing_molecular_graphics 'ORTEP (Farrugia, 1997) and Mercury (Macrae <I>et al.</I>, 2008)'
_computing_publication_material 'WINGX (Farrugia, 1999) and PLATON (Spek, 2001)'
_computing_structure_refinement 'SHELXL-97 (Sheldrick, 2008)'
_computing_structure_solution 'SHELXL-97 (Sheldrick, 2008)'
_diffrn_ambient_temperature 296(2)
_diffrn_measured_fraction_theta_full 0.984
_diffrn_measured_fraction_theta_max 0.984
_diffrn_measurement_device_type 'Bruker AXS SMART APEX CCD diffractometer'
_diffrn_measurement_method '\w scans'
_diffrn_radiation_monochromator graphite
_diffrn_radiation_source 'fine-focus sealed tube'
_diffrn_radiation_type MoK\a
_diffrn_radiation_wavelength 0.71073
_diffrn_reflns_av_R_equivalents 0.0310
_diffrn_reflns_av_sigmaI/netI 0.0497
_diffrn_reflns_limit_h_max 18
_diffrn_reflns_limit_h_min -11
_diffrn_reflns_limit_k_max 12
_diffrn_reflns_limit_k_min -12
_diffrn_reflns_limit_l_max 10
_diffrn_reflns_limit_l_min -10
_diffrn_reflns_number 5406
_diffrn_reflns_theta_full 28.28
_diffrn_reflns_theta_max 28.28
_diffrn_reflns_theta_min 2.60
_diffrn_standards_number 0
_exptl_absorpt_coefficient_mu 0.088
_exptl_absorpt_correction_T_max 0.960
_exptl_absorpt_correction_T_min 0.825
_exptl_absorpt_correction_type multi-scan
_exptl_absorpt_process_details 'Apex2 v2008.2-4 (Bruker, 2008)'
_exptl_crystal_colour orange
_exptl_crystal_density_diffrn 1.282
_exptl_crystal_density_method 'not measured'
_exptl_crystal_description prism
_exptl_crystal_F_000 428
_exptl_crystal_size_max 0.70
_exptl_crystal_size_mid 0.52
_exptl_crystal_size_min 0.46
_refine_diff_density_max 0.186
_refine_diff_density_min -0.163
_refine_diff_density_rms 0.037
_refine_ls_extinction_method none
_refine_ls_goodness_of_fit_ref 1.047
_refine_ls_hydrogen_treatment constr
_refine_ls_matrix_type full
_refine_ls_number_parameters 138
_refine_ls_number_reflns 2566
_refine_ls_number_restraints 0
_refine_ls_restrained_S_all 1.047
_refine_ls_R_factor_all 0.1170
_refine_ls_R_factor_gt 0.0612
_refine_ls_shift/su_max 0.000
_refine_ls_shift/su_mean 0.000
_refine_ls_structure_factor_coef Fsqd
_refine_ls_weighting_details 'calc w=1/[\s^2^(Fo^2^)+(0.0660P)^2^+0.0637P] where P=(Fo^2^+2Fc^2^)/3'
_refine_ls_weighting_scheme calc
_refine_ls_wR_factor_gt 0.1413
_refine_ls_wR_factor_ref 0.1740
_reflns_number_gt 1352
_reflns_number_total 2566
_reflns_threshold_expression I>2\s(I)
_cod_data_source_file cg101523f_si_003.cif
_cod_data_source_block pol234mdsp_0m
_cod_original_sg_symbol_H-M 'P 21/c'
_cod_database_code 4500415

loop_
_symmetry_equiv_pos_as_xyz
'x, y, z'
'-x, y+1/2, -z+1/2'
'-x, -y, -z'
'x, -y-1/2, z-1/2'

loop_
_atom_site_label
_atom_site_type_symbol
_atom_site_fract_x
_atom_site_fract_y
_atom_site_fract_z
_atom_site_U_iso_or_equiv
_atom_site_adp_type
_atom_site_occupancy
_atom_site_symmetry_multiplicity
_atom_site_calc_flag
_atom_site_refinement_flags
C1 C 0.68513(15) 1.0330(2) 0.4425(3) 0.0496(5) Uani 1 1 d .
C2 C 0.76826(17) 0.9507(2) 0.4461(3) 0.0571(6) Uani 1 1 d .
H2 H 0.7815 0.8934 0.5397 0.069 Uiso 1 1 calc R
C3 C 0.82994(17) 0.9535(3) 0.3138(3) 0.0571(6) Uani 1 1 d .
C4 C 0.81011(16) 1.0379(2) 0.1703(3) 0.0520(6) Uani 1 1 d .
C5 C 0.72873(16) 1.1168(2) 0.1648(3) 0.0538(6) Uani 1 1 d .
H5 H 0.7145 1.1715 0.0695 0.065 Uiso 1 1 calc R
C6 C 0.66751(16) 1.1157(2) 0.3002(3) 0.0534(6) Uani 1 1 d .
H6 H 0.6133 1.1718 0.2955 0.064 Uiso 1 1 calc R
C7 C 0.62051(16) 1.0397(3) 0.5843(3) 0.0535(6) Uani 1 1 d .
H7 H 0.5732 1.1082 0.5762 0.064 Uiso 1 1 calc R
C8 C 0.62032(16) 0.9605(2) 0.7240(3) 0.0548(6) Uani 1 1 d .
H8 H 0.6634 0.8860 0.7315 0.066 Uiso 1 1 calc R
C9 C 0.55693(15) 0.9827(2) 0.8663(3) 0.0519(6) Uani 1 1 d .
C10 C 0.44999(16) 1.1167(3) 1.0048(3) 0.0587(6) Uani 1 1 d .
H10 H 0.4133 1.1983 1.0120 0.070 Uiso 1 1 calc R
C31 C 0.9371(3) 0.7946(5) 0.4481(4) 0.1376(18) Uani 1 1 d .
H31A H 0.9442 0.8529 0.5475 0.206 Uiso 1 1 calc R
H31B H 0.9955 0.7460 0.4273 0.206 Uiso 1 1 calc R
H31C H 0.8877 0.7264 0.4655 0.206 Uiso 1 1 calc R
C41 C 0.8590(2) 1.1119(3) -0.1040(3) 0.0799(9) Uani 1 1 d .
H41A H 0.8016 1.0777 -0.1567 0.120 Uiso 1 1 calc R
H41B H 0.9107 1.0991 -0.1802 0.120 Uiso 1 1 calc R
H41C H 0.8523 1.2109 -0.0780 0.120 Uiso 1 1 calc R
N1 N 0.50565(13) 1.1027(2) 0.8718(2) 0.0580(5) Uani 1 1 d .
O3 O 0.91343(14) 0.8804(2) 0.3074(2) 0.0887(7) Uani 1 1 d .
O4 O 0.87733(12) 1.03482(19) 0.04845(19) 0.0695(5) Uani 1 1 d .

loop_
_atom_site_aniso_label
_atom_site_aniso_U_11
_atom_site_aniso_U_22
_atom_site_aniso_U_33
_atom_site_aniso_U_23
_atom_site_aniso_U_13
_atom_site_aniso_U_12
C1 0.0549(12) 0.0471(13) 0.0469(12) -0.0053(10) 0.0074(10) -0.0044(10)
C2 0.0738(15) 0.0517(14) 0.0462(13) 0.0056(10) 0.0103(11) 0.0100(12)
C3 0.0665(14) 0.0557(15) 0.0495(13) 0.0019(11) 0.0114(11) 0.0142(12)
C4 0.0646(14) 0.0496(13) 0.0421(12) 0.0001(10) 0.0114(11) 0.0019(11)
C5 0.0617(14) 0.0538(14) 0.0459(12) 0.0044(10) -0.0005(11) 0.0003(11)
C6 0.0531(13) 0.0528(14) 0.0542(13) -0.0025(11) 0.0021(11) 0.0019(10)
C7 0.0540(13) 0.0531(14) 0.0537(14) -0.0067(11) 0.0071(10) -0.0031(11)
C8 0.0568(13) 0.0512(13) 0.0567(14) -0.0033(11) 0.0118(11) -0.0043(11)
C9 0.0529(12) 0.0519(14) 0.0512(13) -0.0027(11) 0.0089(10) -0.0093(11)
C10 0.0593(14) 0.0552(15) 0.0620(15) 0.0009(12) 0.0148(12) -0.0019(11)
C31 0.152(3) 0.159(4) 0.103(2) 0.068(3) 0.044(2) 0.101(3)
C41 0.0798(18) 0.108(2) 0.0517(15) 0.0180(15) 0.0087(13) -0.0068(17)
N1 0.0626(12) 0.0529(12) 0.0590(12) 0.0012(9) 0.0153(10) -0.0058(9)
O3 0.0960(13) 0.1013(15) 0.0697(12) 0.0279(10) 0.0298(10) 0.0511(12)
O4 0.0781(11) 0.0766(12) 0.0544(10) 0.0138(9) 0.0211(8) 0.0140(9)

loop_
_atom_type_symbol
_atom_type_description
_atom_type_scat_dispersion_real
_atom_type_scat_dispersion_imag
_atom_type_scat_source
C C 0.0033 0.0016 'International Tables Vol C Tables 4.2.6.8 and 6.1.1.4'
H H 0.0000 0.0000 'International Tables Vol C Tables 4.2.6.8 and 6.1.1.4'
N N 0.0061 0.0033 'International Tables Vol C Tables 4.2.6.8 and 6.1.1.4'
O O 0.0106 0.0060 'International Tables Vol C Tables 4.2.6.8 and 6.1.1.4'

loop_
_geom_angle_atom_site_label_1
_geom_angle_atom_site_label_2
_geom_angle_atom_site_label_3
_geom_angle
_geom_angle_site_symmetry_1
_geom_angle_site_symmetry_3
C6 C1 C2 117.8(2) . .
C6 C1 C7 119.4(2) . .
C2 C1 C7 122.8(2) . .
C3 C2 C1 121.0(2) . .
C3 C2 H2 119.5 . .
C1 C2 H2 119.5 . .
O3 C3 C2 125.3(2) . .
O3 C3 C4 114.6(2) . .
C2 C3 C4 120.1(2) . .
O4 C4 C5 125.7(2) . .
O4 C4 C3 115.0(2) . .
C5 C4 C3 119.2(2) . .
C4 C5 C6 120.4(2) . .
C4 C5 H5 119.8 . .
C6 C5 H5 119.8 . .
C5 C6 C1 121.4(2) . .
C5 C6 H6 119.3 . .
C1 C6 H6 119.3 . .
C8 C7 C1 128.4(2) . .
C8 C7 H7 115.8 . .
C1 C7 H7 115.8 . .
C7 C8 C9 124.3(2) . .
C7 C8 H8 117.8 . .
C9 C8 H8 117.8 . .
N1 C9 C10 120.0(2) . 3_677
N1 C9 C8 118.8(2) . .
C10 C9 C8 121.1(2) 3_677 .
N1 C10 C9 124.1(2) . 3_677
N1 C10 H10 117.9 . .
C9 C10 H10 117.9 3_677 .
O3 C31 H31A 109.5 . .
O3 C31 H31B 109.5 . .
H31A C31 H31B 109.5 . .
O3 C31 H31C 109.5 . .
H31A C31 H31C 109.5 . .
H31B C31 H31C 109.5 . .
O4 C41 H41A 109.5 . .
O4 C41 H41B 109.5 . .
H41A C41 H41B 109.5 . .
O4 C41 H41C 109.5 . .
H41A C41 H41C 109.5 . .
H41B C41 H41C 109.5 . .
C10 N1 C9 115.80(19) . .
C3 O3 C31 117.0(2) . .
C4 O4 C41 117.69(19) . .

loop_
_geom_bond_atom_site_label_1
_geom_bond_atom_site_label_2
_geom_bond_distance
_geom_bond_site_symmetry_2
C1 C6 1.384(3) .
C1 C2 1.407(3) .
C1 C7 1.455(3) .
C2 C3 1.369(3) .
C2 H2 0.9300 .
C3 O3 1.367(3) .
C3 C4 1.406(3) .
C4 O4 1.361(2) .
C4 C5 1.369(3) .
C5 C6 1.383(3) .
C5 H5 0.9300 .
C6 H6 0.9300 .
C7 C8 1.329(3) .
C7 H7 0.9300 .
C8 C9 1.461(3) .
C8 H8 0.9300 .
C9 N1 1.344(3) .
C9 C10 1.385(3) 3_677
C10 N1 1.326(3) .
C10 C9 1.385(3) 3_677
C10 H10 0.9300 .
C31 O3 1.407(3) .
C31 H31A 0.9600 .
C31 H31B 0.9600 .
C31 H31C 0.9600 .
C41 O4 1.423(3) .
C41 H41A 0.9600 .
C41 H41B 0.9600 .
C41 H41C 0.9600 .

loop_
_geom_torsion_atom_site_label_1
_geom_torsion_atom_site_label_2
_geom_torsion_atom_site_label_3
_geom_torsion_atom_site_label_4
_geom_torsion
_geom_torsion_site_symmetry_1
_geom_torsion_site_symmetry_4
C6 C1 C2 C3 0.6(3) . .
C7 C1 C2 C3 -176.3(2) . .
C1 C2 C3 O3 178.2(2) . .
C1 C2 C3 C4 -1.0(4) . .
O3 C3 C4 O4 -0.6(3) . .
C2 C3 C4 O4 178.6(2) . .
O3 C3 C4 C5 -179.2(2) . .
C2 C3 C4 C5 0.1(4) . .
O4 C4 C5 C6 -177.2(2) . .
C3 C4 C5 C6 1.2(3) . .
C4 C5 C6 C1 -1.6(3) . .
C2 C1 C6 C5 0.7(3) . .
C7 C1 C6 C5 177.6(2) . .
C6 C1 C7 C8 173.5(2) . .
C2 C1 C7 C8 -9.7(4) . .
C1 C7 C8 C9 174.8(2) . .
C7 C8 C9 N1 -11.2(3) . .
C7 C8 C9 C10 169.6(2) . 3_677
C9 C10 N1 C9 0.4(4) 3_677 .
C10 C9 N1 C10 -0.4(3) 3_677 .
C8 C9 N1 C10 -179.59(19) . .
C2 C3 O3 C31 0.5(4) . .
C4 C3 O3 C31 179.8(3) . .
C5 C4 O4 C41 -4.9(3) . .
C3 C4 O4 C41 176.7(2) . .
